data_7202340
loop_
_publ_author_name
'Chandran, Sreekanth K.'
'Thakuria, Ranjit'
'Nangia, Ashwini'

_publ_section_title
;
 Silver(I) complexes of N-4-halophenyl-N&#x2032;-4-pyridyl ureas.
 Isostructurality, urea&#x22EF;nitrate hydrogen bonding, and
 Ag&#x22EF;halogen interaction
;
_journal_issue 12
_journal_name_full CrystEngComm
_journal_page_first 1891
_journal_paper_doi 10.1039/b810549a
_journal_volume 10
_journal_year 2008
_chemical_formula_moiety '(C24 H20 Ag Br2 N6 O2), (C2 H3 N), (N O3)'
_chemical_formula_sum 'C26 H23 Ag Br2 N8 O5'
_chemical_formula_weight 795.21
_chemical_name_systematic
;
?
;
_space_group_IT_number 2
_symmetry_cell_setting triclinic
_symmetry_space_group_name_Hall '-P 1'
_symmetry_space_group_name_H-M 'P -1'
_atom_sites_solution_hydrogens geom
_atom_sites_solution_primary direct
_atom_sites_solution_secondary difmap
_audit_creation_method SHELXL-97
_cell_angle_alpha 84.5970(10)
_cell_angle_beta 79.3760(10)
_cell_angle_gamma 71.7090(10)
_cell_formula_units_Z 2
_cell_length_a 9.5477(5)
_cell_length_b 12.3303(6)
_cell_length_c 12.8922(7)
_cell_measurement_reflns_used 9941
_cell_measurement_temperature 100(2)
_cell_measurement_theta_max 26.02
_cell_measurement_theta_min 2.28
_cell_volume 1415.29(13)
_computing_cell_refinement 'Bruker SMART'
_computing_data_collection 'Bruker SMART'
_computing_data_reduction 'Bruker SAINT'
_computing_molecular_graphics 'Bruker SHELXTL'
_computing_publication_material 'Bruker SHELXTL'
_computing_structure_refinement 'SHELXL-97 (Sheldrick, 1997)'
_computing_structure_solution 'SHELXS-97 (Sheldrick, 1990)'
_diffrn_ambient_temperature 100(2)
_diffrn_measured_fraction_theta_full 0.995
_diffrn_measured_fraction_theta_max 0.995
_diffrn_measurement_device_type 'CCD area detector'
_diffrn_measurement_method 'phi and omega scans'
_diffrn_radiation_monochromator graphite
_diffrn_radiation_source 'fine-focus sealed tube'
_diffrn_radiation_type MoK\a
_diffrn_radiation_wavelength 0.71073
_diffrn_reflns_av_R_equivalents 0.0166
_diffrn_reflns_av_sigmaI/netI 0.0194
_diffrn_reflns_limit_h_max 11
_diffrn_reflns_limit_h_min -11
_diffrn_reflns_limit_k_max 15
_diffrn_reflns_limit_k_min -15
_diffrn_reflns_limit_l_max 15
_diffrn_reflns_limit_l_min -15
_diffrn_reflns_number 14663
_diffrn_reflns_theta_full 26.02
_diffrn_reflns_theta_max 26.02
_diffrn_reflns_theta_min 1.61
_exptl_absorpt_coefficient_mu 3.588
_exptl_absorpt_correction_T_max 0.5339
_exptl_absorpt_correction_T_min 0.3012
_exptl_absorpt_correction_type multi-scan
_exptl_absorpt_process_details 'Bruker AXS SADABS program'
_exptl_crystal_colour colourless
_exptl_crystal_density_diffrn 1.866
_exptl_crystal_density_method 'not measured'
_exptl_crystal_description block
_exptl_crystal_F_000 784
_exptl_crystal_size_max 0.44
_exptl_crystal_size_mid 0.25
_exptl_crystal_size_min 0.20
_refine_diff_density_max 0.509
_refine_diff_density_min -0.393
_refine_diff_density_rms 0.095
_refine_ls_extinction_method none
_refine_ls_goodness_of_fit_ref 1.047
_refine_ls_hydrogen_treatment mixed
_refine_ls_matrix_type full
_refine_ls_number_parameters 400
_refine_ls_number_reflns 5522
_refine_ls_number_restraints 0
_refine_ls_restrained_S_all 1.047
_refine_ls_R_factor_all 0.0229
_refine_ls_R_factor_gt 0.0212
_refine_ls_shift/su_max 0.002
_refine_ls_shift/su_mean 0.000
_refine_ls_structure_factor_coef Fsqd
_refine_ls_weighting_details 'calc w=1/[\s^2^(Fo^2^)+(0.0326P)^2^+0.5189P] where P=(Fo^2^+2Fc^2^)/3'
_refine_ls_weighting_scheme calc
_refine_ls_wR_factor_gt 0.0542
_refine_ls_wR_factor_ref 0.0550
_reflns_number_gt 5186
_reflns_number_total 5522
_reflns_threshold_expression >2sigma(I)
_cod_data_source_file B810549A.txt
_cod_data_source_block 2_bromo
_cod_depositor_comments
;
The following automatic conversions were performed:
'_symmetry_cell_setting' value 'Triclinic' changed to 'triclinic'
according to '/home/saulius/struct/CIF-dictionaries/cif_core.dic'
dictionary named 'cif_core.dic' version 2.4.1 from 2010-06-29.

Automatic conversion script
Id: cif_fix_enum 1527 2010-12-29 10:47:43Z saulius 
;
_cod_original_sg_symbol_Hall '-P 1 '
_cod_original_sg_symbol_H-M 'P-1 '
_cod_database_code 7202340

loop_
_symmetry_equiv_pos_as_xyz
'x, y, z'
'-x, -y, -z'

loop_
_atom_site_label
_atom_site_type_symbol
_atom_site_fract_x
_atom_site_fract_y
_atom_site_fract_z
_atom_site_U_iso_or_equiv
_atom_site_adp_type
_atom_site_occupancy
_atom_site_symmetry_multiplicity
_atom_site_calc_flag
_atom_site_refinement_flags
_atom_site_disorder_assembly
_atom_site_disorder_group
Ag1 Ag 0.731161(16) 0.696236(12) 0.674182(11) 0.02160(5) Uani 1 1 d . . .
Br1 Br 0.98555(2) 1.266846(16) 1.493687(15) 0.02226(6) Uani 1 1 d . . .
Br2 Br 0.51431(2) 0.146764(18) -0.175439(17) 0.03056(6) Uani 1 1 d . . .
C1 C 0.9930(2) 1.15425(16) 1.39942(15) 0.0191(4) Uani 1 1 d . . .
C2 C 0.8903(2) 1.18173(16) 1.33054(15) 0.0208(4) Uani 1 1 d . . .
H2A H 0.8193 1.2535 1.3313 0.025 Uiso 1 1 calc R . .
C3 C 0.8939(2) 1.10150(16) 1.26034(15) 0.0209(4) Uani 1 1 d . . .
H3 H 0.8248 1.1193 1.2143 0.025 Uiso 1 1 calc R . .
C4 C 1.0013(2) 0.99449(16) 1.25909(15) 0.0186(4) Uani 1 1 d . . .
C5 C 1.1027(2) 0.96850(16) 1.32944(15) 0.0202(4) Uani 1 1 d . . .
H5A H 1.1739 0.8969 1.3291 0.024 Uiso 1 1 calc R . .
C6 C 1.0988(2) 1.04820(17) 1.40012(15) 0.0208(4) Uani 1 1 d . . .
H6A H 1.1666 1.0303 1.4472 0.025 Uiso 1 1 calc R . .
C7 C 0.9377(2) 0.91842(16) 1.10729(15) 0.0202(4) Uani 1 1 d . . .
C8 C 0.9198(2) 0.79411(16) 0.97356(15) 0.0193(4) Uani 1 1 d . . .
C9 C 0.7951(2) 0.86753(16) 0.93507(16) 0.0212(4) Uani 1 1 d . . .
H9 H 0.7445 0.9378 0.9651 0.025 Uiso 1 1 calc R . .
C10 C 0.7477(2) 0.83450(17) 0.85165(15) 0.0211(4) Uani 1 1 d . . .
H10 H 0.6642 0.8843 0.8268 0.025 Uiso 1 1 calc R . .
C11 C 0.9360(2) 0.66380(16) 0.84156(15) 0.0215(4) Uani 1 1 d . . .
H11 H 0.9850 0.5943 0.8097 0.026 Uiso 1 1 calc R . .
C12 C 0.9901(2) 0.68961(16) 0.92449(15) 0.0211(4) Uani 1 1 d . . .
H12 H 1.0733 0.6379 0.9481 0.025 Uiso 1 1 calc R . .
C13 C 0.4990(2) 0.69931(17) 0.53618(16) 0.0215(4) Uani 1 1 d . . .
C14 C 0.4395(2) 0.67099(16) 0.45698(15) 0.0211(4) Uani 1 1 d . . .
H14 H 0.3386 0.7038 0.4530 0.025 Uiso 1 1 calc R . .
C15 C 0.5315(2) 0.59262(15) 0.38230(15) 0.0182(4) Uani 1 1 d . . .
C16 C 0.6833(2) 0.54967(16) 0.39044(15) 0.0206(4) Uani 1 1 d . . .
H16 H 0.7496 0.4996 0.3412 0.025 Uiso 1 1 calc R . .
C17 C 0.7332(2) 0.58256(16) 0.47233(15) 0.0209(4) Uani 1 1 d . . .
H17 H 0.8342 0.5527 0.4771 0.025 Uiso 1 1 calc R . .
C18 C 0.5324(2) 0.47705(16) 0.23464(15) 0.0185(4) Uani 1 1 d . . .
C19 C 0.4638(2) 0.39564(15) 0.08934(14) 0.0174(4) Uani 1 1 d . . .
C20 C 0.3552(2) 0.41754(16) 0.02460(15) 0.0188(4) Uani 1 1 d . . .
H20 H 0.2721 0.4821 0.0349 0.023 Uiso 1 1 calc R . .
C21 C 0.3690(2) 0.34480(16) -0.05481(15) 0.0201(4) Uani 1 1 d . . .
H21 H 0.2960 0.3595 -0.0975 0.024 Uiso 1 1 calc R . .
C22 C 0.4941(2) 0.24969(16) -0.06913(15) 0.0207(4) Uani 1 1 d . . .
C23 C 0.6034(2) 0.22642(17) -0.00629(16) 0.0239(4) Uani 1 1 d . . .
H23 H 0.6867 0.1621 -0.0174 0.029 Uiso 1 1 calc R . .
C24 C 0.5885(2) 0.29947(16) 0.07348(16) 0.0225(4) Uani 1 1 d . . .
H24 H 0.6617 0.2842 0.1161 0.027 Uiso 1 1 calc R . .
C25 C 0.4316(3) 0.00957(19) 0.64122(17) 0.0293(5) Uani 1 1 d . . .
C26 C 0.3091(3) 0.11196(19) 0.62623(19) 0.0337(5) Uani 1 1 d . . .
H26A H 0.3261 0.1426 0.5554 0.051 Uiso 1 1 calc R . .
H26B H 0.3033 0.1678 0.6753 0.051 Uiso 1 1 calc R . .
H26C H 0.2170 0.0933 0.6381 0.051 Uiso 1 1 calc R . .
H1 H 1.073(3) 0.844(2) 1.2026(18) 0.025(6) Uiso 1 1 d . . .
H2 H 1.033(3) 0.763(2) 1.0812(18) 0.023(6) Uiso 1 1 d . . .
H5 H 0.370(3) 0.600(2) 0.305(2) 0.040(7) Uiso 1 1 d . . .
H6 H 0.364(2) 0.5202(18) 0.1718(16) 0.010(5) Uiso 1 1 d . . .
H13 H 0.437(2) 0.7537(17) 0.5866(16) 0.014(5) Uiso 1 1 d . . .
N1 N 1.01308(19) 0.90850(14) 1.19067(13) 0.0211(3) Uani 1 1 d . . .
N2 N 0.97768(19) 0.81639(14) 1.05717(13) 0.0211(3) Uani 1 1 d . . .
N3 N 0.81535(18) 0.73423(14) 0.80408(12) 0.0203(3) Uani 1 1 d . . .
N4 N 0.64403(18) 0.65581(13) 0.54630(12) 0.0195(3) Uani 1 1 d . . .
N5 N 0.46656(18) 0.56398(14) 0.30572(13) 0.0200(3) Uani 1 1 d . . .
N6 N 0.43719(19) 0.47292(14) 0.16959(13) 0.0190(3) Uani 1 1 d . . .
N7 N 0.07371(19) 0.61044(13) 0.25768(13) 0.0235(4) Uani 1 1 d . . .
N8 N 0.5276(2) -0.07063(18) 0.65140(17) 0.0416(5) Uani 1 1 d . . .
O1 O 0.84792(16) 1.00578(12) 1.08074(11) 0.0276(3) Uani 1 1 d . . .
O2 O 0.65960(15) 0.41329(12) 0.23237(11) 0.0247(3) Uani 1 1 d . . .
O3 O 0.16667(16) 0.66073(12) 0.20915(13) 0.0332(4) Uani 1 1 d . . .
O4 O -0.0428(2) 0.62495(17) 0.22336(17) 0.0549(5) Uani 1 1 d . . .
O5 O 0.1037(2) 0.54774(13) 0.33595(12) 0.0399(4) Uani 1 1 d . . .

loop_
_atom_site_aniso_label
_atom_site_aniso_U_11
_atom_site_aniso_U_22
_atom_site_aniso_U_33
_atom_site_aniso_U_23
_atom_site_aniso_U_13
_atom_site_aniso_U_12
Ag1 0.02382(9) 0.02382(9) 0.01911(8) -0.00054(6) -0.00673(6) -0.00824(6)
Br1 0.01971(10) 0.02097(10) 0.02659(11) -0.00459(8) -0.00516(8) -0.00503(8)
Br2 0.03494(12) 0.02556(11) 0.02961(12) -0.01025(9) -0.00997(9) -0.00164(9)
C1 0.0184(9) 0.0185(9) 0.0207(9) -0.0024(7) -0.0009(7) -0.0069(8)
C2 0.0183(9) 0.0172(9) 0.0245(10) 0.0012(8) -0.0030(8) -0.0029(8)
C3 0.0191(9) 0.0203(9) 0.0228(10) 0.0021(8) -0.0088(8) -0.0030(8)
C4 0.0192(9) 0.0185(9) 0.0175(9) 0.0008(7) -0.0018(7) -0.0060(7)
C5 0.0178(9) 0.0172(9) 0.0227(10) 0.0019(7) -0.0032(7) -0.0020(7)
C6 0.0175(9) 0.0240(10) 0.0206(10) 0.0011(8) -0.0058(7) -0.0051(8)
C7 0.0202(9) 0.0190(9) 0.0211(10) 0.0004(7) -0.0048(8) -0.0050(8)
C8 0.0201(9) 0.0196(9) 0.0187(9) 0.0036(7) -0.0046(7) -0.0071(8)
C9 0.0226(10) 0.0174(9) 0.0227(10) 0.0007(7) -0.0071(8) -0.0034(8)
C10 0.0207(9) 0.0204(9) 0.0218(10) 0.0024(8) -0.0060(8) -0.0049(8)
C11 0.0221(10) 0.0192(9) 0.0218(10) 0.0006(8) -0.0023(8) -0.0055(8)
C12 0.0200(9) 0.0188(9) 0.0223(10) 0.0023(7) -0.0052(8) -0.0029(8)
C13 0.0201(9) 0.0208(10) 0.0223(10) -0.0029(8) -0.0001(8) -0.0055(8)
C14 0.0147(9) 0.0221(10) 0.0248(10) -0.0022(8) -0.0031(7) -0.0029(8)
C15 0.0203(9) 0.0162(9) 0.0184(9) 0.0027(7) -0.0042(7) -0.0062(7)
C16 0.0176(9) 0.0198(9) 0.0227(10) -0.0033(8) -0.0041(7) -0.0022(8)
C17 0.0179(9) 0.0197(9) 0.0246(10) -0.0013(8) -0.0063(8) -0.0032(8)
C18 0.0205(9) 0.0172(9) 0.0178(9) 0.0022(7) -0.0034(7) -0.0062(8)
C19 0.0185(9) 0.0158(9) 0.0181(9) 0.0018(7) -0.0038(7) -0.0057(7)
C20 0.0161(9) 0.0159(9) 0.0218(10) 0.0011(7) -0.0036(7) -0.0013(7)
C21 0.0205(9) 0.0207(9) 0.0197(9) 0.0027(7) -0.0062(7) -0.0063(8)
C22 0.0244(10) 0.0173(9) 0.0202(10) -0.0025(7) -0.0037(8) -0.0055(8)
C23 0.0205(10) 0.0185(10) 0.0300(11) -0.0033(8) -0.0043(8) -0.0011(8)
C24 0.0204(10) 0.0207(10) 0.0266(11) -0.0003(8) -0.0093(8) -0.0033(8)
C25 0.0339(12) 0.0313(12) 0.0271(11) -0.0045(9) -0.0108(9) -0.0118(10)
C26 0.0301(12) 0.0317(12) 0.0392(13) 0.0032(10) -0.0106(10) -0.0074(10)
N1 0.0233(9) 0.0150(8) 0.0233(9) 0.0013(7) -0.0100(7) -0.0003(7)
N2 0.0241(9) 0.0161(8) 0.0225(9) 0.0017(7) -0.0110(7) -0.0017(7)
N3 0.0223(8) 0.0215(8) 0.0182(8) 0.0014(6) -0.0050(6) -0.0078(7)
N4 0.0201(8) 0.0180(8) 0.0207(8) 0.0011(6) -0.0053(6) -0.0056(7)
N5 0.0155(8) 0.0203(8) 0.0233(9) -0.0030(6) -0.0054(6) -0.0023(7)
N6 0.0138(8) 0.0170(8) 0.0234(9) -0.0024(6) -0.0057(6) 0.0014(7)
N7 0.0238(9) 0.0175(8) 0.0247(9) -0.0006(7) -0.0033(7) -0.0006(7)
N8 0.0413(12) 0.0338(11) 0.0471(13) -0.0098(9) -0.0211(10) 0.0027(10)
O1 0.0322(8) 0.0192(7) 0.0304(8) -0.0013(6) -0.0161(7) -0.0002(6)
O2 0.0196(7) 0.0229(7) 0.0292(8) -0.0062(6) -0.0100(6) 0.0018(6)
O3 0.0199(7) 0.0191(7) 0.0548(10) 0.0062(7) -0.0024(7) -0.0019(6)
O4 0.0406(10) 0.0541(12) 0.0800(14) 0.0326(10) -0.0344(10) -0.0245(9)
O5 0.0556(11) 0.0263(8) 0.0236(8) 0.0048(6) -0.0059(7) 0.0058(7)

loop_
_atom_type_symbol
_atom_type_description
_atom_type_scat_dispersion_real
_atom_type_scat_dispersion_imag
_atom_type_scat_source
C C 0.0033 0.0016 'International Tables Vol C Tables 4.2.6.8 and 6.1.1.4'
H H 0.0000 0.0000 'International Tables Vol C Tables 4.2.6.8 and 6.1.1.4'
N N 0.0061 0.0033 'International Tables Vol C Tables 4.2.6.8 and 6.1.1.4'
O O 0.0106 0.0060 'International Tables Vol C Tables 4.2.6.8 and 6.1.1.4'
Br Br -0.2901 2.4595 'International Tables Vol C Tables 4.2.6.8 and 6.1.1.4'
Ag Ag -0.8971 1.1015 'International Tables Vol C Tables 4.2.6.8 and 6.1.1.4'

loop_
_geom_angle_atom_site_label_1
_geom_angle_atom_site_label_2
_geom_angle_atom_site_label_3
_geom_angle
_geom_angle_site_symmetry_1
_geom_angle_site_symmetry_3
_geom_angle_publ_flag
N3 Ag1 N4 178.68(6) . . ?
C6 C1 C2 121.17(18) . . ?
C6 C1 Br1 120.36(14) . . ?
C2 C1 Br1 118.47(14) . . ?
C1 C2 C3 119.67(17) . . ?
C1 C2 H2A 120.2 . . ?
C3 C2 H2A 120.2 . . ?
C2 C3 C4 119.89(18) . . ?
C2 C3 H3 120.1 . . ?
C4 C3 H3 120.1 . . ?
C5 C4 C3 119.44(18) . . ?
C5 C4 N1 116.96(17) . . ?
C3 C4 N1 123.60(17) . . ?
C6 C5 C4 120.83(18) . . ?
C6 C5 H5A 119.6 . . ?
C4 C5 H5A 119.6 . . ?
C1 C6 C5 118.98(18) . . ?
C1 C6 H6A 120.5 . . ?
C5 C6 H6A 120.5 . . ?
O1 C7 N1 124.38(18) . . ?
O1 C7 N2 124.17(18) . . ?
N1 C7 N2 111.45(17) . . ?
N2 C8 C9 124.74(18) . . ?
N2 C8 C12 117.94(17) . . ?
C9 C8 C12 117.31(17) . . ?
C10 C9 C8 119.02(18) . . ?
C10 C9 H9 120.5 . . ?
C8 C9 H9 120.5 . . ?
N3 C10 C9 123.80(18) . . ?
N3 C10 H10 118.1 . . ?
C9 C10 H10 118.1 . . ?
N3 C11 C12 123.14(18) . . ?
N3 C11 H11 118.4 . . ?
C12 C11 H11 118.4 . . ?
C11 C12 C8 119.88(18) . . ?
C11 C12 H12 120.1 . . ?
C8 C12 H12 120.1 . . ?
N4 C13 C14 123.29(18) . . ?
N4 C13 H13 116.6(12) . . ?
C14 C13 H13 120.1(12) . . ?
C13 C14 C15 119.81(18) . . ?
C13 C14 H14 120.1 . . ?
C15 C14 H14 120.1 . . ?
N5 C15 C16 124.77(17) . . ?
N5 C15 C14 118.03(17) . . ?
C16 C15 C14 117.20(17) . . ?
C17 C16 C15 119.04(18) . . ?
C17 C16 H16 120.5 . . ?
C15 C16 H16 120.5 . . ?
N4 C17 C16 123.93(18) . . ?
N4 C17 H17 118.0 . . ?
C16 C17 H17 118.0 . . ?
O2 C18 N6 125.18(18) . . ?
O2 C18 N5 123.32(17) . . ?
N6 C18 N5 111.50(16) . . ?
C24 C19 C20 119.44(17) . . ?
C24 C19 N6 123.84(17) . . ?
C20 C19 N6 116.70(16) . . ?
C21 C20 C19 121.11(17) . . ?
C21 C20 H20 119.4 . . ?
C19 C20 H20 119.4 . . ?
C22 C21 C20 118.42(17) . . ?
C22 C21 H21 120.8 . . ?
C20 C21 H21 120.8 . . ?
C23 C22 C21 121.54(18) . . ?
C23 C22 Br2 119.04(14) . . ?
C21 C22 Br2 119.41(14) . . ?
C22 C23 C24 119.74(18) . . ?
C22 C23 H23 120.1 . . ?
C24 C23 H23 120.1 . . ?
C23 C24 C19 119.75(18) . . ?
C23 C24 H24 120.1 . . ?
C19 C24 H24 120.1 . . ?
N8 C25 C26 179.0(2) . . ?
C25 C26 H26A 109.5 . . ?
C25 C26 H26B 109.5 . . ?
H26A C26 H26B 109.5 . . ?
C25 C26 H26C 109.5 . . ?
H26A C26 H26C 109.5 . . ?
H26B C26 H26C 109.5 . . ?
C7 N1 C4 127.31(17) . . ?
C7 N1 H1 116.9(16) . . ?
C4 N1 H1 115.8(16) . . ?
C7 N2 C8 127.05(17) . . ?
C7 N2 H2 118.0(17) . . ?
C8 N2 H2 114.7(17) . . ?
C11 N3 C10 116.85(17) . . ?
C11 N3 Ag1 123.62(13) . . ?
C10 N3 Ag1 119.52(13) . . ?
C13 N4 C17 116.68(17) . . ?
C13 N4 Ag1 122.34(13) . . ?
C17 N4 Ag1 120.97(13) . . ?
C15 N5 C18 126.85(17) . . ?
C15 N5 H5 117.2(17) . . ?
C18 N5 H5 115.7(17) . . ?
C18 N6 C19 127.59(17) . . ?
C18 N6 H6 118.0(16) . . ?
C19 N6 H6 114.1(16) . . ?
O4 N7 O5 121.86(19) . . ?
O4 N7 O3 118.43(17) . . ?
O5 N7 O3 119.69(18) . . ?

loop_
_geom_bond_atom_site_label_1
_geom_bond_atom_site_label_2
_geom_bond_distance
_geom_bond_site_symmetry_2
_geom_bond_publ_flag
Ag1 N3 2.1332(16) . ?
Ag1 N4 2.1400(16) . ?
Br1 C1 1.9062(19) . ?
Br2 C22 1.8981(19) . ?
C1 C6 1.379(3) . ?
C1 C2 1.386(3) . ?
C2 C3 1.391(3) . ?
C2 H2A 0.9300 . ?
C3 C4 1.393(3) . ?
C3 H3 0.9300 . ?
C4 C5 1.392(3) . ?
C4 N1 1.407(2) . ?
C5 C6 1.390(3) . ?
C5 H5A 0.9300 . ?
C6 H6A 0.9300 . ?
C7 O1 1.213(2) . ?
C7 N1 1.376(2) . ?
C7 N2 1.381(2) . ?
C8 N2 1.383(2) . ?
C8 C9 1.393(3) . ?
C8 C12 1.402(3) . ?
C9 C10 1.380(3) . ?
C9 H9 0.9300 . ?
C10 N3 1.348(3) . ?
C10 H10 0.9300 . ?
C11 N3 1.346(3) . ?
C11 C12 1.372(3) . ?
C11 H11 0.9300 . ?
C12 H12 0.9300 . ?
C13 N4 1.345(3) . ?
C13 C14 1.376(3) . ?
C13 H13 0.96(2) . ?
C14 C15 1.401(3) . ?
C14 H14 0.9300 . ?
C15 N5 1.383(2) . ?
C15 C16 1.399(3) . ?
C16 C17 1.376(3) . ?
C16 H16 0.9300 . ?
C17 N4 1.353(2) . ?
C17 H17 0.9300 . ?
C18 O2 1.219(2) . ?
C18 N6 1.360(2) . ?
C18 N5 1.391(2) . ?
C19 C24 1.391(3) . ?
C19 C20 1.395(3) . ?
C19 N6 1.407(2) . ?
C20 C21 1.385(3) . ?
C20 H20 0.9300 . ?
C21 C22 1.384(3) . ?
C21 H21 0.9300 . ?
C22 C23 1.381(3) . ?
C23 C24 1.389(3) . ?
C23 H23 0.9300 . ?
C24 H24 0.9300 . ?
C25 N8 1.134(3) . ?
C25 C26 1.453(3) . ?
C26 H26A 0.9600 . ?
C26 H26B 0.9600 . ?
C26 H26C 0.9600 . ?
N1 H1 0.84(2) . ?
N2 H2 0.78(2) . ?
N5 H5 0.89(3) . ?
N6 H6 0.75(2) . ?
N7 O4 1.228(2) . ?
N7 O5 1.232(2) . ?
N7 O3 1.277(2) . ?
